data_7225441
loop_
_publ_author_name
'Das, Asish R.'
'Saha, Moumita'
'Pradhan, Koyel'

_publ_section_title
;
 Facile and eco-friendly synthesis of chromeno[4,3-b]pyrrol-4(1H)-one
 derivatives applying magnetically recoverable nano crystalline CuFe2O4
 involving a domino three-component reaction in aqueous media
;
_journal_name_full 'RSC Adv.'
_journal_paper_doi 10.1039/C6RA06979G
_journal_year 2016
_chemical_formula_moiety 'C23 H21 N2 O2 S'
_chemical_formula_sum 'C23 H21 N2 O2 S'
_chemical_formula_weight 389.48
_space_group_IT_number 2
_space_group_name_Hall '-P 1'
_space_group_name_H-M_alt 'P -1'
_symmetry_cell_setting triclinic
_symmetry_space_group_name_Hall '-P 1'
_symmetry_space_group_name_H-M 'P -1'
_atom_sites_solution_hydrogens geom
_atom_sites_solution_primary direct
_atom_sites_solution_secondary difmap
_audit_creation_method SHELXL-97
_audit_update_record
;
2016-03-03 deposited with the CCDC.
2016-06-01 downloaded from the CCDC.
;
_cell_angle_alpha 100.397(2)
_cell_angle_beta 92.839(2)
_cell_angle_gamma 105.871(2)
_cell_formula_units_Z 2
_cell_length_a 8.9365(7)
_cell_length_b 10.9597(9)
_cell_length_c 11.7375(9)
_cell_measurement_reflns_used 3782
_cell_measurement_temperature 296(2)
_cell_measurement_theta_max 0.985
_cell_measurement_theta_min 0.959
_cell_volume 1081.65(15)
_computing_structure_refinement 'SHELXL-97 (Sheldrick, 2008)'
_computing_structure_solution 'SHELXS-97 (Sheldrick, 2008)'
_diffrn_ambient_temperature 296(2)
_diffrn_measured_fraction_theta_full 0.989
_diffrn_measured_fraction_theta_max 0.989
_diffrn_measurement_device_type 'Bruker Apex 2 CCD'
_diffrn_measurement_method '\w scans'
_diffrn_radiation_monochromator graphite
_diffrn_radiation_source 'fine-focus sealed tube'
_diffrn_radiation_type MoK\a
_diffrn_radiation_wavelength 0.71073
_diffrn_reflns_av_R_equivalents 0.0233
_diffrn_reflns_av_sigmaI/netI 0.0258
_diffrn_reflns_limit_h_max 10
_diffrn_reflns_limit_h_min -10
_diffrn_reflns_limit_k_max 12
_diffrn_reflns_limit_k_min -12
_diffrn_reflns_limit_l_max 13
_diffrn_reflns_limit_l_min -13
_diffrn_reflns_number 12254
_diffrn_reflns_theta_full 24.95
_diffrn_reflns_theta_max 24.95
_diffrn_reflns_theta_min 1.77
_exptl_absorpt_coefficient_mu 0.169
_exptl_crystal_colour yellow
_exptl_crystal_density_diffrn 1.196
_exptl_crystal_density_method 'not measured'
_exptl_crystal_description needle
_exptl_crystal_F_000 410
_exptl_crystal_size_max 0.60
_exptl_crystal_size_mid 0.54
_exptl_crystal_size_min 0.21
_refine_diff_density_max 1.946
_refine_diff_density_min -1.757
_refine_diff_density_rms 0.109
_refine_ls_extinction_method none
_refine_ls_goodness_of_fit_ref 4.875
_refine_ls_hydrogen_treatment mixed
_refine_ls_matrix_type full
_refine_ls_number_parameters 282
_refine_ls_number_reflns 3749
_refine_ls_number_restraints 0
_refine_ls_restrained_S_all 4.875
_refine_ls_R_factor_all 0.2291
_refine_ls_R_factor_gt 0.1963
_refine_ls_shift/su_max 0.155
_refine_ls_shift/su_mean 0.010
_refine_ls_structure_factor_coef Fsqd
_refine_ls_weighting_details 'calc w=1/[\s^2^(Fo^2^)+(0.0900P)^2^+0.0000P] where P=(Fo^2^+2Fc^2^)/3'
_refine_ls_weighting_scheme calc
_refine_ls_wR_factor_gt 0.2000
_refine_ls_wR_factor_ref 0.2400
_reflns_number_gt 2720
_reflns_number_total 3749
_reflns_threshold_expression >2sigma(I)
_cod_data_source_file c6ra06979g2.cif
_cod_data_source_block ard_ms_pac3_0m
_cod_database_code 7225441

loop_
_symmetry_equiv_pos_as_xyz
'x, y, z'
'-x, -y, -z'

loop_
_atom_site_label
_atom_site_type_symbol
_atom_site_fract_x
_atom_site_fract_y
_atom_site_fract_z
_atom_site_U_iso_or_equiv
_atom_site_adp_type
_atom_site_occupancy
_atom_site_symmetry_multiplicity
_atom_site_calc_flag
_atom_site_refinement_flags
C3 C 0.6873(15) 0.1476(15) 0.8766(11) 0.117(4) Uani 1 1 d .
H3 H 0.7931 0.1580 0.8946 0.140 Uiso 1 1 calc R
O2 O -0.2377(9) -0.1949(6) 0.5960(6) 0.119(3) Uani 1 1 d .
N1 N 0.1701(7) 0.1750(6) 0.7041(6) 0.0696(19) Uani 1 1 d .
H6 H 0.2253 0.2545 0.7141 0.084 Uiso 1 1 calc R
C17 C -0.1121(12) -0.3379(9) 0.9770(8) 0.086(3) Uani 1 1 d .
H10 H -0.1608 -0.3792 1.0336 0.103 Uiso 1 1 calc R
C16 C -0.0400(12) -0.4025(8) 0.8957(9) 0.095(3) Uani 1 1 d .
H9 H -0.0345 -0.4851 0.9000 0.114 Uiso 1 1 calc R
C15 C 0.0244(11) -0.3436(7) 0.8076(7) 0.081(3) Uani 1 1 d .
H8 H 0.0657 -0.3894 0.7489 0.097 Uiso 1 1 calc R
C14 C 0.0275(9) -0.2179(7) 0.8066(6) 0.065(2) Uani 1 1 d .
N2 N 0.0999(9) -0.1608(6) 0.7176(6) 0.082(2) Uani 1 1 d .
H7 H 0.1467 -0.2035 0.6701 0.098 Uiso 1 1 calc R
C8 C 0.0983(11) -0.0366(7) 0.7039(6) 0.069(2) Uani 1 1 d .
C9 C -0.0266(10) -0.0025(7) 0.6532(6) 0.070(2) Uani 1 1 d .
C10 C 0.0204(9) 0.1276(7) 0.6545(6) 0.065(2) Uani 1 1 d .
C11 C -0.0789(9) 0.1949(7) 0.6053(6) 0.064(2) Uani 1 1 d .
C20 C -0.0421(10) 0.3263(8) 0.6065(7) 0.071(2) Uani 1 1 d .
H16 H 0.0553 0.3809 0.6396 0.085 Uiso 1 1 calc R
C21 C -0.1489(11) 0.3750(10) 0.5590(9) 0.093(3) Uani 1 1 d .
H15 H -0.1243 0.4633 0.5595 0.111 Uiso 1 1 calc R
C22 C -0.2968(12) 0.2928(12) 0.5091(9) 0.098(3) Uani 1 1 d .
H14 H -0.3680 0.3274 0.4755 0.118 Uiso 1 1 calc R
C18 C -0.1130(12) -0.2136(9) 0.9753(7) 0.083(3) Uani 1 1 d .
H11 H -0.1616 -0.1704 1.0307 0.100 Uiso 1 1 calc R
C19 C -0.0409(11) -0.1527(8) 0.8906(7) 0.080(3) Uani 1 1 d .
H12 H -0.0386 -0.0674 0.8904 0.096 Uiso 1 1 calc R
C7 C 0.2212(11) 0.0769(7) 0.7361(6) 0.069(2) Uani 1 1 d .
C6 C 0.3830(11) 0.1002(8) 0.7873(7) 0.076(3) Uani 1 1 d .
C5 C 0.428(2) 0.0178(13) 0.822(2) 0.275(15) Uani 1 1 d .
H5 H 0.3580 -0.0644 0.8132 0.330 Uiso 1 1 calc R
C4 C 0.580(3) 0.0382(16) 0.876(2) 0.280(15) Uani 1 1 d .
H4 H 0.6044 -0.0250 0.9107 0.336 Uiso 1 1 calc R
C2 C 0.6401(17) 0.2341(19) 0.852(2) 0.245(14) Uani 1 1 d .
H2 H 0.7043 0.3189 0.8732 0.294 Uiso 1 1 calc R
C1 C 0.4868(13) 0.2093(15) 0.791(2) 0.211(10) Uani 1 1 d .
H1 H 0.4632 0.2717 0.7553 0.253 Uiso 1 1 calc R
C23 C -0.3366(11) 0.1662(11) 0.5089(8) 0.096(3) Uani 1 1 d .
H13 H -0.4351 0.1127 0.4769 0.115 Uiso 1 1 calc R
C12 C -0.2271(10) 0.1165(9) 0.5579(7) 0.079(2) Uani 1 1 d .
C13 C -0.1805(12) -0.0804(9) 0.6015(8) 0.083(3) Uani 1 1 d .
O1 O -0.2736(7) -0.0166(6) 0.5554(5) 0.090(2) Uani 1 1 d .
S1 S 0.4430(7) 0.5464(5) 0.7835(8) 0.331(7) Uani 1 1 d .
O3 O 0.3126(7) 0.4480(6) 0.7623(6) 0.104(2) Uani 1 1 d .
C24 C 0.5902(18) 0.5497(18) 0.7070(19) 0.189(7) Uani 1 1 d .
H21 H 0.6749 0.5376 0.7530 0.284 Uiso 1 1 calc R
H20 H 0.6235 0.6318 0.6838 0.284 Uiso 1 1 calc R
H22 H 0.5591 0.4816 0.6389 0.284 Uiso 1 1 calc R
C25 C 0.458(2) 0.681(2) 0.845(4) 0.39(3) Uani 1 1 d .
H18 H 0.3688 0.7060 0.8212 0.578 Uiso 1 1 calc R
H17 H 0.5515 0.7384 0.8272 0.578 Uiso 1 1 calc R
H19 H 0.4636 0.6841 0.9279 0.578 Uiso 1 1 calc R

loop_
_atom_site_aniso_label
_atom_site_aniso_U_11
_atom_site_aniso_U_22
_atom_site_aniso_U_33
_atom_site_aniso_U_23
_atom_site_aniso_U_13
_atom_site_aniso_U_12
C3 0.095(8) 0.148(11) 0.120(9) 0.039(8) 0.026(7) 0.047(9)
O2 0.140(6) 0.068(4) 0.111(5) 0.022(4) 0.001(5) -0.034(4)
N1 0.068(4) 0.053(4) 0.076(4) 0.008(3) 0.019(3) 0.001(3)
C17 0.099(7) 0.083(6) 0.080(6) 0.040(5) 0.031(5) 0.017(5)
C16 0.110(8) 0.054(5) 0.124(8) 0.037(5) 0.020(6) 0.012(5)
C15 0.108(7) 0.050(4) 0.078(5) 0.008(4) 0.035(5) 0.012(4)
C14 0.079(5) 0.052(4) 0.061(4) 0.010(3) 0.012(4) 0.014(4)
N2 0.114(6) 0.058(4) 0.070(4) 0.008(3) 0.037(4) 0.016(4)
C8 0.095(6) 0.049(4) 0.056(4) 0.008(3) 0.012(4) 0.011(4)
C9 0.086(6) 0.059(5) 0.053(4) 0.015(3) 0.020(4) -0.003(4)
C10 0.070(5) 0.056(4) 0.058(4) 0.003(3) 0.017(4) 0.002(4)
C11 0.058(5) 0.071(5) 0.053(4) 0.016(3) 0.017(3) -0.003(4)
C20 0.063(5) 0.068(5) 0.074(5) 0.019(4) 0.012(4) 0.003(4)
C21 0.070(6) 0.096(7) 0.102(7) 0.014(5) 0.004(5) 0.012(5)
C22 0.080(7) 0.117(9) 0.097(7) 0.028(6) 0.015(5) 0.022(6)
C18 0.116(7) 0.080(6) 0.062(5) 0.021(4) 0.025(5) 0.035(5)
C19 0.109(7) 0.073(5) 0.063(5) 0.018(4) 0.018(5) 0.028(5)
C7 0.091(6) 0.055(4) 0.054(4) 0.008(3) 0.009(4) 0.011(4)
C6 0.102(7) 0.061(5) 0.068(5) 0.007(4) 0.029(5) 0.027(5)
C5 0.25(2) 0.074(8) 0.44(3) 0.045(13) -0.24(2) -0.002(10)
C4 0.27(2) 0.102(10) 0.43(3) 0.053(14) -0.25(2) 0.047(13)
C2 0.082(10) 0.171(15) 0.53(4) 0.22(2) 0.039(16) 0.010(10)
C1 0.055(7) 0.132(11) 0.47(3) 0.153(16) 0.017(12) 0.002(7)
C23 0.066(6) 0.117(9) 0.088(6) 0.039(6) 0.005(5) -0.012(6)
C12 0.066(5) 0.080(6) 0.070(5) 0.010(4) 0.010(4) -0.008(5)
C13 0.090(7) 0.066(6) 0.073(5) 0.013(4) 0.015(5) -0.009(5)
O1 0.078(4) 0.084(4) 0.079(4) 0.017(3) 0.006(3) -0.024(3)
S1 0.198(6) 0.137(4) 0.558(15) -0.071(6) 0.235(8) -0.060(4)
O3 0.068(4) 0.072(4) 0.153(6) 0.008(4) 0.009(4) -0.003(3)
C24 0.121(11) 0.202(16) 0.28(2) 0.119(16) 0.103(13) 0.040(11)
C25 0.107(12) 0.19(2) 0.74(7) -0.18(3) 0.06(2) 0.025(13)

loop_
_atom_type_symbol
_atom_type_description
_atom_type_scat_dispersion_real
_atom_type_scat_dispersion_imag
_atom_type_scat_source
C C 0.0033 0.0016 'International Tables Vol C Tables 4.2.6.8 and 6.1.1.4'
H H 0.0000 0.0000 'International Tables Vol C Tables 4.2.6.8 and 6.1.1.4'
N N 0.0061 0.0033 'International Tables Vol C Tables 4.2.6.8 and 6.1.1.4'
O O 0.0106 0.0060 'International Tables Vol C Tables 4.2.6.8 and 6.1.1.4'
S S 0.1246 0.1234 'International Tables Vol C Tables 4.2.6.8 and 6.1.1.4'

loop_
_geom_angle_atom_site_label_1
_geom_angle_atom_site_label_2
_geom_angle_atom_site_label_3
_geom_angle
C2 C3 C4 116.1(14)
C2 C3 H3 122.0
C4 C3 H3 122.0
C10 N1 C7 110.1(6)
C10 N1 H6 125.0
C7 N1 H6 125.0
C18 C17 C16 120.7(8)
C18 C17 H10 119.7
C16 C17 H10 119.7
C17 C16 C15 119.5(8)
C17 C16 H9 120.3
C15 C16 H9 120.3
C14 C15 C16 120.3(8)
C14 C15 H8 119.9
C16 C15 H8 119.9
C15 C14 C19 119.6(7)
C15 C14 N2 118.0(7)
C19 C14 N2 122.4(7)
C8 N2 C14 122.1(6)
C8 N2 H7 119.0
C14 N2 H7 119.0
C7 C8 N2 126.6(9)
C7 C8 C9 106.5(7)
N2 C8 C9 126.9(7)
C10 C9 C8 108.5(7)
C10 C9 C13 120.4(9)
C8 C9 C13 131.0(8)
N1 C10 C9 107.7(8)
N1 C10 C11 129.1(7)
C9 C10 C11 123.1(8)
C20 C11 C12 118.7(8)
C20 C11 C10 126.6(7)
C12 C11 C10 114.6(8)
C21 C20 C11 119.7(8)
C21 C20 H16 120.2
C11 C20 H16 120.2
C20 C21 C22 120.3(10)
C20 C21 H15 119.8
C22 C21 H15 119.8
C23 C22 C21 121.3(10)
C23 C22 H14 119.4
C21 C22 H14 119.4
C17 C18 C19 119.5(8)
C17 C18 H11 120.3
C19 C18 H11 120.3
C14 C19 C18 120.3(8)
C14 C19 H12 119.8
C18 C19 H12 119.8
N1 C7 C8 107.2(8)
N1 C7 C6 121.5(7)
C8 C7 C6 131.2(8)
C5 C6 C1 116.3(14)
C5 C6 C7 122.8(11)
C1 C6 C7 120.8(10)
C6 C5 C4 124.3(15)
C6 C5 H5 117.8
C4 C5 H5 117.8
C3 C4 C5 119.0(13)
C3 C4 H4 120.5
C5 C4 H4 120.5
C3 C2 C1 121.8(17)
C3 C2 H2 119.1
C1 C2 H2 119.1
C6 C1 C2 119.6(14)
C6 C1 H1 120.2
C2 C1 H1 120.2
C22 C23 C12 118.2(9)
C22 C23 H13 120.9
C12 C23 H13 120.9
C23 C12 C11 121.7(9)
C23 C12 O1 116.3(8)
C11 C12 O1 122.0(9)
O2 C13 O1 116.3(9)
O2 C13 C9 127.4(11)
O1 C13 C9 116.3(8)
C13 O1 C12 123.6(7)
O3 S1 C25 126.1(9)
O3 S1 C24 122.4(9)
C25 S1 C24 108.4(12)
S1 C24 H21 109.5
S1 C24 H20 109.5
H21 C24 H20 109.5
S1 C24 H22 109.5
H21 C24 H22 109.5
H20 C24 H22 109.5
S1 C25 H18 109.6
S1 C25 H17 109.5
H18 C25 H17 109.4
S1 C25 H19 109.6
H18 C25 H19 109.4
H17 C25 H19 109.4

loop_
_geom_bond_atom_site_label_1
_geom_bond_atom_site_label_2
_geom_bond_distance
C3 C2 1.209(18)
C3 C4 1.31(2)
C3 H3 0.9300
O2 C13 1.206(10)
N1 C10 1.354(9)
N1 C7 1.379(10)
N1 H6 0.8600
C17 C18 1.368(12)
C17 C16 1.376(13)
C17 H10 0.9300
C16 C15 1.383(12)
C16 H9 0.9300
C15 C14 1.373(10)
C15 H8 0.9300
C14 C19 1.379(11)
C14 N2 1.409(9)
N2 C8 1.403(10)
N2 H7 0.8600
C8 C7 1.392(11)
C8 C9 1.408(12)
C9 C10 1.370(10)
C9 C13 1.441(12)
C10 C11 1.457(11)
C11 C20 1.384(10)
C11 C12 1.391(11)
C20 C21 1.356(12)
C20 H16 0.9300
C21 C22 1.409(13)
C21 H15 0.9300
C22 C23 1.334(13)
C22 H14 0.9300
C18 C19 1.384(11)
C18 H11 0.9300
C19 H12 0.9300
C7 C6 1.475(12)
C6 C5 1.209(15)
C6 C1 1.289(14)
C5 C4 1.41(2)
C5 H5 0.9300
C4 H4 0.9300
C2 C1 1.45(2)
C2 H2 0.9300
C1 H1 0.9300
C23 C12 1.391(13)
C23 H13 0.9300
C12 O1 1.398(11)
C13 O1 1.372(12)
S1 O3 1.330(7)
S1 C25 1.486(18)
S1 C24 1.625(14)
C24 H21 0.9600
C24 H20 0.9600
C24 H22 0.9600
C25 H18 0.9611
C25 H17 0.9611
C25 H19 0.9611
